data_7048526
loop_
_publ_author_name
'Subramaniyan, Vasudevan'
'Dutta, Bidisa'
'Govindaraj, Anbarasu'
'Mani, Ganesan'

_publ_section_title
;
 Facile synthesis of Pd(ii) and Ni(ii) pincer carbene complexes by the
 double C-H bond activation of a new hexahydropyrimidine-based
 bis(phosphine): catalysis of C-N couplings.
;
_journal_issue 21
_journal_name_full 'Dalton transactions (Cambridge, England : 2003)'
_journal_page_first 7203
_journal_page_last 7210
_journal_paper_doi 10.1039/c8dt03413c
_journal_volume 48
_journal_year 2019
_chemical_formula_moiety 'C30 H30 Cl N2 Ni P2, B F4'
_chemical_formula_sum 'C30 H30 B Cl F4 N2 Ni P2'
_chemical_formula_weight 661.47
_space_group_crystal_system triclinic
_space_group_IT_number 2
_space_group_name_Hall '-P 1'
_space_group_name_H-M_alt 'P -1'
_symmetry_space_group_name_Hall '-P 1'
_symmetry_space_group_name_H-M 'P -1'
_atom_sites_solution_hydrogens geom
_atom_sites_solution_primary dual
_audit_creation_date 2018-06-23
_audit_creation_method
;
Olex2 1.2
(compiled 2018.05.29 svn.r3508 for OlexSys, GUI svn.r5506)
;
_audit_update_record
;
2018-11-23 deposited with the CCDC.
2019-01-09 downloaded from the CCDC.
;
_cell_angle_alpha 95.040(18)
_cell_angle_beta 106.082(18)
_cell_angle_gamma 103.084(17)
_cell_formula_units_Z 2
_cell_length_a 8.974(3)
_cell_length_b 12.154(3)
_cell_length_c 15.103(4)
_cell_measurement_reflns_used 5234
_cell_measurement_temperature 298(2)
_cell_measurement_theta_max 25
_cell_measurement_theta_min 3.134
_cell_volume 1521.6(8)
_computing_cell_refinement APEX3
_computing_data_collection APEX3
_computing_data_reduction APEX3
_computing_molecular_graphics 'Olex2 (Dolomanov et al., 2009)'
_computing_publication_material 'Olex2 (Dolomanov et al., 2009)'
_computing_structure_refinement 'ShelXL (Sheldrick, 2015)'
_computing_structure_solution 'ShelXT (Sheldrick, 2015)'
_diffrn_ambient_temperature 297.75
_diffrn_measured_fraction_theta_full 0.979
_diffrn_measured_fraction_theta_max 0.979
_diffrn_measurement_device_type 'Bruker P4'
_diffrn_measurement_method '\w scans'
_diffrn_radiation_monochromator graphite
_diffrn_radiation_type MoK\a
_diffrn_radiation_wavelength 0.71073
_diffrn_reflns_av_R_equivalents 0.0736
_diffrn_reflns_av_unetI/netI 0.0989
_diffrn_reflns_Laue_measured_fraction_full 0.979
_diffrn_reflns_Laue_measured_fraction_max 0.979
_diffrn_reflns_limit_h_max 10
_diffrn_reflns_limit_h_min -10
_diffrn_reflns_limit_k_max 13
_diffrn_reflns_limit_k_min -14
_diffrn_reflns_limit_l_max 17
_diffrn_reflns_limit_l_min -17
_diffrn_reflns_number 13262
_diffrn_reflns_point_group_measured_fraction_full 0.979
_diffrn_reflns_point_group_measured_fraction_max 0.979
_diffrn_reflns_theta_full 25.000
_diffrn_reflns_theta_max 25.000
_diffrn_reflns_theta_min 3.134
_diffrn_source "'fine focused sealed tube"
_exptl_absorpt_coefficient_mu 0.879
_exptl_absorpt_correction_T_max 0.7457
_exptl_absorpt_correction_T_min 0.5156
_exptl_absorpt_correction_type multi-scan
_exptl_absorpt_process_details
;
SADABS-2014/5 (Bruker,2014/5) was used for absorption correction.
wR2(int) was 0.1118 before and 0.0755 after correction.
The Ratio of minimum to maximum transmission is 0.6914.
The \l/2 correction factor is Not present.
;
_exptl_crystal_colour yellow
_exptl_crystal_colour_primary yellow
_exptl_crystal_density_diffrn 1.444
_exptl_crystal_description block
_exptl_crystal_F_000 680
_exptl_crystal_size_max 0.15
_exptl_crystal_size_mid 0.12
_exptl_crystal_size_min 0.09
_refine_diff_density_max 0.732
_refine_diff_density_min -0.847
_refine_diff_density_rms 0.100
_refine_ls_extinction_method none
_refine_ls_goodness_of_fit_ref 1.068
_refine_ls_hydrogen_treatment constr
_refine_ls_matrix_type full
_refine_ls_number_parameters 411
_refine_ls_number_reflns 5234
_refine_ls_number_restraints 11
_refine_ls_restrained_S_all 1.068
_refine_ls_R_factor_all 0.1295
_refine_ls_R_factor_gt 0.0710
_refine_ls_shift/su_max 0.000
_refine_ls_shift/su_mean 0.000
_refine_ls_structure_factor_coef Fsqd
_refine_ls_weighting_details 'w=1/[\s^2^(Fo^2^)+(0.0469P)^2^+4.4289P] where P=(Fo^2^+2Fc^2^)/3'
_refine_ls_weighting_scheme calc
_refine_ls_wR_factor_gt 0.1477
_refine_ls_wR_factor_ref 0.1760
_reflns_Friedel_coverage 0.000
_reflns_number_gt 3317
_reflns_number_total 5234
_reflns_threshold_expression 'I > 2\s(I)'
_cod_data_source_file c8dt03413c2.cif
_cod_data_source_block PCP-NiClBF4
_cod_depositor_comments 'Adding full bibliography for 7048523--7048526.cif.'
_cod_original_cell_volume 1521.5(8)
_cod_database_code 7048526
_shelx_shelxl_version_number 2018/1
_shelx_space_group_comment
;
The symmetry employed for this shelxl refinement is uniquely defined
by the following loop, which should always be used as a source of
symmetry information in preference to the above space-group names.
They are only intended as comments.
;
_olex2_refinement_description
;
1. Fixed Uiso
 At 1.2 times of:
  All C(H) groups, All C(H,H) groups, All C(H,H,H,H) groups
2. Restrained distances
 C14-C15 \\sim C14-C15' \\sim C16-C15 \\sim C16-C15'
 with sigma of 0.02
 F1-B4 \\sim F1A-B4
 with sigma of 0.02
 F2-B4 \\sim F2A-B4
 with sigma of 0.02
 F3-F5 \\sim F3A-F5A
 with sigma of 0.02
 F3-B4 \\sim F3A-B4
 with sigma of 0.04
 B4-F5 \\sim B4-F5A
 with sigma of 0.04
3. Uiso/Uaniso restraints and constraints
Uanis(C15) = Uanis(C15')
4. Others
 Sof(H14C)=Sof(H14D)=Sof(H16C)=Sof(H16D)=Sof(C15')=Sof(H15C)=Sof(H15D)=1-FVAR(1)
 Sof(H14A)=Sof(H14B)=Sof(H16A)=Sof(H16B)=Sof(C15)=Sof(H15A)=Sof(H15B)=FVAR(1)
 Sof(F1A)=Sof(F3A)=Sof(F5A)=Sof(F2A)=1-FVAR(2)
 Sof(F1)=Sof(F2)=Sof(F3)=Sof(F5)=FVAR(2)
5.a Secondary CH2 refined with riding coordinates:
 C13(H13A,H13B), C14(H14A,H14B), C14(H14C,H14D), C16(H16A,H16B), C16(H16C,
 H16D), C18(H18A,H18B), C15(H15A,H15B), C15'(H15C,H15D)
5.b Aromatic/amide H refined with riding coordinates:
 C2(H2), C3(H3), C4(H4), C5(H5), C6(H6), C8(H8), C9(H9), C10(H10), C11(H11),
 C12(H12), C20(H20), C21(H21), C22(H22), C23(H23), C24(H24), C26(H26), C27(H27),
  C28(H28), C29(H29), C30(H30)
;
_olex2_submission_special_instructions 'No special instructions were received'

loop_
_space_group_symop_operation_xyz
'x, y, z'
'-x, -y, -z'

loop_
_atom_site_label
_atom_site_type_symbol
_atom_site_fract_x
_atom_site_fract_y
_atom_site_fract_z
_atom_site_U_iso_or_equiv
_atom_site_adp_type
_atom_site_occupancy
_atom_site_site_symmetry_order
_atom_site_calc_flag
_atom_site_refinement_flags_posn
_atom_site_refinement_flags_occupancy
_atom_site_disorder_assembly
_atom_site_disorder_group
C1 C 0.4004(8) 0.2619(5) 0.1480(5) 0.0438(16) Uani 1 1 d . . . .
C2 C 0.3445(9) 0.1748(6) 0.0745(5) 0.0564(19) Uani 1 1 d . . . .
H2 H 0.415777 0.136025 0.060887 0.068 Uiso 1 1 calc R . . .
C3 C 0.1869(9) 0.1420(7) 0.0196(5) 0.063(2) Uani 1 1 d . . . .
H3 H 0.152718 0.083114 -0.030950 0.076 Uiso 1 1 calc R . . .
C4 C 0.0816(9) 0.1967(7) 0.0403(6) 0.064(2) Uani 1 1 d . . . .
H4 H -0.025450 0.174235 0.003506 0.077 Uiso 1 1 calc R . . .
C5 C 0.1293(9) 0.2842(7) 0.1139(6) 0.067(2) Uani 1 1 d . . . .
H5 H 0.054978 0.320181 0.127049 0.080 Uiso 1 1 calc R . . .
C6 C 0.2881(9) 0.3189(6) 0.1687(6) 0.065(2) Uani 1 1 d . . . .
H6 H 0.321643 0.378696 0.218518 0.078 Uiso 1 1 calc R . . .
C7 C 0.7273(8) 0.4113(5) 0.1833(5) 0.0444(16) Uani 1 1 d . . . .
C8 C 0.6655(9) 0.4561(6) 0.1050(5) 0.062(2) Uani 1 1 d . . . .
H8 H 0.557048 0.429817 0.071305 0.074 Uiso 1 1 calc R . . .
C9 C 0.7657(10) 0.5410(6) 0.0761(6) 0.071(2) Uani 1 1 d . . . .
H9 H 0.723116 0.571221 0.023273 0.086 Uiso 1 1 calc R . . .
C10 C 0.9223(11) 0.5798(6) 0.1232(7) 0.075(3) Uani 1 1 d . . . .
H10 H 0.988842 0.635319 0.102679 0.091 Uiso 1 1 calc R . . .
C11 C 0.9833(11) 0.5360(7) 0.2025(7) 0.089(3) Uani 1 1 d . . . .
H11 H 1.091647 0.563896 0.236242 0.107 Uiso 1 1 calc R . . .
C12 C 0.8869(10) 0.4513(6) 0.2334(6) 0.077(3) Uani 1 1 d . . . .
H12 H 0.929755 0.422363 0.286950 0.093 Uiso 1 1 calc R . . .
C13 C 0.6141(10) 0.3511(6) 0.3410(5) 0.064(2) Uani 1 1 d . . . .
H13A H 0.695923 0.423167 0.363566 0.076 Uiso 1 1 calc R . . .
H13B H 0.511380 0.364336 0.340766 0.076 Uiso 1 1 calc R . . .
C14 C 0.6607(12) 0.3029(7) 0.4991(5) 0.078(3) Uani 1 1 d D . . .
H14A H 0.578857 0.342705 0.500299 0.094 Uiso 0.843(14) 1 calc R P A 1
H14B H 0.764889 0.355014 0.531937 0.094 Uiso 0.843(14) 1 calc R P A 1
H14C H 0.555084 0.277256 0.506573 0.094 Uiso 0.157(14) 1 calc R P A 2
H14D H 0.694355 0.385786 0.513842 0.094 Uiso 0.157(14) 1 calc R P A 2
C16 C 0.7456(12) 0.1280(8) 0.5298(6) 0.080(3) Uani 1 1 d D . . .
H16A H 0.855555 0.168348 0.564911 0.096 Uiso 0.843(14) 1 calc R P A 1
H16B H 0.719564 0.056267 0.552734 0.096 Uiso 0.843(14) 1 calc R P A 1
H16C H 0.831482 0.099385 0.566428 0.096 Uiso 0.157(14) 1 calc R P A 2
H16D H 0.646159 0.087279 0.539001 0.096 Uiso 0.157(14) 1 calc R P A 2
C17 C 0.6943(7) 0.1751(4) 0.3697(4) 0.0329(14) Uani 1 1 d . . . .
C18 C 0.8061(9) 0.0152(5) 0.4075(5) 0.0483(17) Uani 1 1 d . . . .
H18A H 0.759442 -0.055167 0.426800 0.058 Uiso 1 1 calc R . . .
H18B H 0.920616 0.037998 0.439796 0.058 Uiso 1 1 calc R . . .
C19 C 0.9589(7) -0.0214(5) 0.2670(4) 0.0390(15) Uani 1 1 d . . . .
C20 C 1.0856(8) 0.0767(6) 0.2930(5) 0.0527(18) Uani 1 1 d . . . .
H20 H 1.068288 0.145316 0.314638 0.063 Uiso 1 1 calc R . . .
C21 C 1.2350(8) 0.0757(6) 0.2878(6) 0.061(2) Uani 1 1 d . . . .
H21 H 1.318969 0.142037 0.308272 0.073 Uiso 1 1 calc R . . .
C22 C 1.2601(9) -0.0246(8) 0.2519(5) 0.067(2) Uani 1 1 d . . . .
H22 H 1.360563 -0.025462 0.246431 0.081 Uiso 1 1 calc R . . .
C23 C 1.1371(9) -0.1228(7) 0.2244(5) 0.067(2) Uani 1 1 d . . . .
H23 H 1.154906 -0.190338 0.200810 0.081 Uiso 1 1 calc R . . .
C24 C 0.9856(8) -0.1226(6) 0.2314(5) 0.0572(19) Uani 1 1 d . . . .
H24 H 0.902632 -0.189525 0.212355 0.069 Uiso 1 1 calc R . . .
C25 C 0.6238(7) -0.1448(5) 0.2329(4) 0.0380(15) Uani 1 1 d . . . .
C26 C 0.6187(9) -0.2359(5) 0.2824(5) 0.060(2) Uani 1 1 d . . . .
H26 H 0.692404 -0.227739 0.341176 0.072 Uiso 1 1 calc R . . .
C27 C 0.5047(11) -0.3386(6) 0.2445(6) 0.076(3) Uani 1 1 d . . . .
H27 H 0.501353 -0.399034 0.278328 0.092 Uiso 1 1 calc R . . .
C28 C 0.3960(10) -0.3524(6) 0.1573(6) 0.070(2) Uani 1 1 d . . . .
H28 H 0.319592 -0.421803 0.131574 0.083 Uiso 1 1 calc R . . .
C29 C 0.4025(9) -0.2615(6) 0.1085(6) 0.062(2) Uani 1 1 d . . . .
H29 H 0.329521 -0.270165 0.049394 0.075 Uiso 1 1 calc R . . .
C30 C 0.5153(8) -0.1577(5) 0.1458(5) 0.0519(18) Uani 1 1 d . . . .
H30 H 0.517733 -0.097109 0.112205 0.062 Uiso 1 1 calc R . . .
N1 N 0.6522(7) 0.2669(4) 0.4014(4) 0.0467(14) Uani 1 1 d . . . .
N2 N 0.7332(6) 0.1038(4) 0.4306(4) 0.0444(13) Uani 1 1 d . . . .
P1 P 0.6059(2) 0.29411(13) 0.22258(12) 0.0425(4) Uani 1 1 d . . . .
P2 P 0.77034(19) -0.00736(13) 0.28110(11) 0.0368(4) Uani 1 1 d . . . .
Cl1 Cl 0.7220(2) 0.11778(14) 0.10386(11) 0.0493(4) Uani 1 1 d . . . .
Ni1 Ni 0.69738(9) 0.14491(6) 0.24441(5) 0.0349(2) Uani 1 1 d . . . .
C15 C 0.6353(15) 0.1990(9) 0.5467(7) 0.085(4) Uani 0.843(14) 1 d D P A 1
H15A H 0.658672 0.222694 0.613237 0.102 Uiso 0.843(14) 1 calc R P A 1
H15B H 0.524335 0.154073 0.521867 0.102 Uiso 0.843(14) 1 calc R P A 1
C15' C 0.778(5) 0.2536(19) 0.565(3) 0.085(4) Uani 0.157(14) 1 d D P A 2
H15C H 0.765817 0.263874 0.626854 0.102 Uiso 0.157(14) 1 calc R P A 2
H15D H 0.886825 0.292898 0.569049 0.102 Uiso 0.157(14) 1 calc R P A 2
F1 F 1.124(4) 0.2284(19) 0.498(3) 0.177(17) Uani 0.51(3) 1 d D P B 1
F2 F 1.226(6) 0.400(2) 0.5591(15) 0.22(2) Uani 0.51(3) 1 d D P B 1
F3 F 1.0373(19) 0.3213(14) 0.4189(13) 0.125(8) Uani 0.51(3) 1 d D P B 1
B4 B 1.1883(18) 0.3337(13) 0.4799(11) 0.103(4) Uani 1 1 d D . . .
F5 F 1.287(3) 0.346(4) 0.438(3) 0.35(3) Uani 0.51(3) 1 d D P B 1
F1A F 1.211(5) 0.2275(14) 0.4917(18) 0.143(14) Uani 0.49(3) 1 d D P B 2
F3A F 1.204(4) 0.3513(17) 0.3931(12) 0.187(17) Uani 0.49(3) 1 d D P B 2
F5A F 1.319(3) 0.397(2) 0.539(2) 0.141(11) Uani 0.49(3) 1 d D P B 2
F2A F 1.083(4) 0.381(3) 0.497(4) 0.30(2) Uani 0.49(3) 1 d D P B 2

loop_
_atom_site_aniso_label
_atom_site_aniso_U_11
_atom_site_aniso_U_22
_atom_site_aniso_U_33
_atom_site_aniso_U_23
_atom_site_aniso_U_13
_atom_site_aniso_U_12
C1 0.048(4) 0.042(4) 0.058(4) 0.020(3) 0.032(3) 0.021(3)
C2 0.058(5) 0.065(5) 0.052(5) 0.007(4) 0.023(4) 0.022(4)
C3 0.054(5) 0.079(5) 0.057(5) -0.002(4) 0.020(4) 0.018(4)
C4 0.049(4) 0.080(6) 0.067(5) 0.016(4) 0.023(4) 0.015(4)
C5 0.047(5) 0.070(5) 0.098(7) 0.019(5) 0.031(5) 0.030(4)
C6 0.072(5) 0.037(4) 0.089(6) 0.011(4) 0.029(5) 0.014(4)
C7 0.053(4) 0.029(3) 0.051(4) 0.007(3) 0.018(3) 0.008(3)
C8 0.056(5) 0.058(4) 0.064(5) 0.023(4) 0.009(4) 0.007(4)
C9 0.076(6) 0.058(5) 0.075(6) 0.030(4) 0.020(5) 0.004(4)
C10 0.080(6) 0.044(4) 0.094(7) 0.018(4) 0.029(5) -0.003(4)
C11 0.063(5) 0.068(6) 0.110(8) 0.012(5) 0.008(5) -0.009(4)
C12 0.069(5) 0.058(5) 0.082(6) 0.025(4) -0.002(5) -0.002(4)
C13 0.090(6) 0.044(4) 0.060(5) 0.009(3) 0.020(4) 0.028(4)
C14 0.114(7) 0.083(6) 0.048(5) 0.009(4) 0.026(5) 0.046(5)
C16 0.117(7) 0.087(6) 0.053(5) 0.025(4) 0.030(5) 0.050(6)
C17 0.035(3) 0.025(3) 0.039(4) -0.002(3) 0.012(3) 0.010(3)
C18 0.063(4) 0.040(4) 0.048(4) 0.009(3) 0.017(3) 0.025(3)
C19 0.040(3) 0.039(3) 0.038(4) 0.012(3) 0.008(3) 0.013(3)
C20 0.046(4) 0.044(4) 0.071(5) 0.013(3) 0.020(4) 0.014(3)
C21 0.047(4) 0.048(4) 0.092(6) 0.021(4) 0.025(4) 0.010(3)
C22 0.042(4) 0.101(7) 0.067(5) 0.024(5) 0.027(4) 0.019(4)
C23 0.065(5) 0.073(5) 0.067(5) -0.011(4) 0.021(4) 0.032(4)
C24 0.045(4) 0.051(4) 0.069(5) 0.002(4) 0.008(4) 0.014(3)
C25 0.038(3) 0.029(3) 0.046(4) 0.003(3) 0.010(3) 0.010(3)
C26 0.068(5) 0.038(4) 0.065(5) 0.013(3) 0.009(4) 0.011(4)
C27 0.095(6) 0.040(4) 0.082(6) 0.019(4) 0.019(5) 0.001(4)
C28 0.064(5) 0.039(4) 0.099(7) -0.002(4) 0.031(5) -0.002(4)
C29 0.051(4) 0.052(4) 0.068(5) -0.003(4) 0.009(4) -0.001(4)
C30 0.053(4) 0.038(4) 0.064(5) 0.009(3) 0.015(4) 0.013(3)
N1 0.062(4) 0.045(3) 0.036(3) 0.006(2) 0.014(3) 0.021(3)
N2 0.057(3) 0.047(3) 0.035(3) 0.009(2) 0.016(3) 0.023(3)
P1 0.0537(11) 0.0311(8) 0.0459(10) 0.0109(7) 0.0162(9) 0.0144(8)
P2 0.0370(9) 0.0319(8) 0.0405(10) 0.0077(7) 0.0090(7) 0.0097(7)
Cl1 0.0570(10) 0.0563(10) 0.0428(10) 0.0132(8) 0.0217(8) 0.0209(8)
Ni1 0.0388(5) 0.0298(4) 0.0372(5) 0.0071(3) 0.0120(3) 0.0101(3)
C15 0.115(10) 0.118(9) 0.059(6) 0.035(6) 0.049(7) 0.065(8)
C15' 0.115(10) 0.118(9) 0.059(6) 0.035(6) 0.049(7) 0.065(8)
F1 0.19(3) 0.115(18) 0.142(18) 0.011(14) 0.001(18) -0.049(16)
F2 0.38(6) 0.096(13) 0.098(13) -0.056(10) -0.04(2) 0.07(3)
F3 0.102(12) 0.118(12) 0.124(13) 0.018(9) -0.019(9) 0.035(9)
B4 0.080(10) 0.089(10) 0.115(13) -0.004(9) 0.010(9) 0.005(8)
F5 0.108(18) 0.45(6) 0.42(6) -0.16(5) 0.14(3) -0.05(2)
F1A 0.26(4) 0.058(11) 0.073(11) 0.004(8) -0.030(17) 0.060(14)
F3A 0.30(4) 0.125(13) 0.079(12) 0.041(9) 0.028(15) -0.021(17)
F5A 0.152(17) 0.064(11) 0.18(2) -0.015(11) 0.025(14) 0.018(11)
F2A 0.14(3) 0.37(5) 0.42(8) 0.03(5) 0.10(4) 0.10(3)

loop_
_atom_type_symbol
_atom_type_description
_atom_type_scat_dispersion_real
_atom_type_scat_dispersion_imag
_atom_type_scat_source
C C 0.0033 0.0016 'International Tables Vol C Tables 4.2.6.8 and 6.1.1.4'
H H 0.0000 0.0000 'International Tables Vol C Tables 4.2.6.8 and 6.1.1.4'
B B 0.0013 0.0007 'International Tables Vol C Tables 4.2.6.8 and 6.1.1.4'
Cl Cl 0.1484 0.1585 'International Tables Vol C Tables 4.2.6.8 and 6.1.1.4'
F F 0.0171 0.0103 'International Tables Vol C Tables 4.2.6.8 and 6.1.1.4'
N N 0.0061 0.0033 'International Tables Vol C Tables 4.2.6.8 and 6.1.1.4'
Ni Ni 0.3393 1.1124 'International Tables Vol C Tables 4.2.6.8 and 6.1.1.4'
P P 0.1023 0.0942 'International Tables Vol C Tables 4.2.6.8 and 6.1.1.4'

loop_
_geom_angle_atom_site_label_1
_geom_angle_atom_site_label_2
_geom_angle_atom_site_label_3
_geom_angle
C2 C1 C6 117.8(7)
C2 C1 P1 120.2(5)
C6 C1 P1 121.7(6)
C1 C2 H2 118.8
C1 C2 C3 122.4(7)
C3 C2 H2 118.8
C2 C3 H3 120.5
C4 C3 C2 119.1(7)
C4 C3 H3 120.5
C3 C4 H4 119.2
C3 C4 C5 121.6(8)
C5 C4 H4 119.2
C4 C5 H5 120.1
C4 C5 C6 119.8(8)
C6 C5 H5 120.1
C1 C6 H6 120.3
C5 C6 C1 119.3(7)
C5 C6 H6 120.3
C8 C7 P1 122.6(5)
C12 C7 C8 119.9(6)
C12 C7 P1 117.5(5)
C7 C8 H8 120.1
C7 C8 C9 119.9(7)
C9 C8 H8 120.1
C8 C9 H9 119.4
C10 C9 C8 121.1(7)
C10 C9 H9 119.4
C9 C10 H10 120.6
C9 C10 C11 118.9(7)
C11 C10 H10 120.6
C10 C11 H11 119.2
C10 C11 C12 121.6(8)
C12 C11 H11 119.2
C7 C12 C11 118.7(8)
C7 C12 H12 120.7
C11 C12 H12 120.7
H13A C13 H13B 108.4
N1 C13 H13A 110.1
N1 C13 H13B 110.1
N1 C13 P1 107.9(5)
P1 C13 H13A 110.1
P1 C13 H13B 110.1
H14A C14 H14B 108.2
H14C C14 H14D 108.1
N1 C14 H14A 109.7
N1 C14 H14B 109.7
N1 C14 H14C 109.5
N1 C14 H14D 109.5
N1 C14 C15 109.6(7)
N1 C14 C15' 110.6(19)
C15 C14 H14A 109.7
C15 C14 H14B 109.7
C15' C14 H14C 109.5
C15' C14 H14D 109.5
H16A C16 H16B 107.8
H16C C16 H16D 107.8
N2 C16 H16A 109.1
N2 C16 H16B 109.1
N2 C16 H16C 109.0
N2 C16 H16D 109.0
N2 C16 C15 112.7(7)
N2 C16 C15' 113(2)
C15 C16 H16A 109.1
C15 C16 H16B 109.1
C15' C16 H16C 109.0
C15' C16 H16D 109.0
N1 C17 N2 117.1(5)
N1 C17 Ni1 122.1(4)
N2 C17 Ni1 120.8(4)
H18A C18 H18B 108.4
N2 C18 H18A 110.0
N2 C18 H18B 110.0
N2 C18 P2 108.5(4)
P2 C18 H18A 110.0
P2 C18 H18B 110.0
C20 C19 C24 118.0(6)
C20 C19 P2 116.9(5)
C24 C19 P2 125.0(5)
C19 C20 H20 118.9
C21 C20 C19 122.1(7)
C21 C20 H20 118.9
C20 C21 H21 120.3
C20 C21 C22 119.4(7)
C22 C21 H21 120.3
C21 C22 H22 120.0
C23 C22 C21 120.0(7)
C23 C22 H22 120.0
C22 C23 H23 119.7
C22 C23 C24 120.6(7)
C24 C23 H23 119.7
C19 C24 H24 120.1
C23 C24 C19 119.7(6)
C23 C24 H24 120.1
C26 C25 P2 121.5(5)
C30 C25 C26 119.6(6)
C30 C25 P2 118.8(5)
C25 C26 H26 119.9
C27 C26 C25 120.2(7)
C27 C26 H26 119.9
C26 C27 H27 119.7
C28 C27 C26 120.6(7)
C28 C27 H27 119.7
C27 C28 H28 120.6
C27 C28 C29 118.8(7)
C29 C28 H28 120.6
C28 C29 H29 119.4
C28 C29 C30 121.3(7)
C30 C29 H29 119.4
C25 C30 C29 119.5(6)
C25 C30 H30 120.2
C29 C30 H30 120.2
C13 N1 C14 113.0(6)
C17 N1 C13 120.6(5)
C17 N1 C14 125.8(6)
C17 N2 C16 122.9(6)
C17 N2 C18 120.3(5)
C18 N2 C16 114.9(5)
C1 P1 C7 108.4(3)
C1 P1 C13 108.6(4)
C1 P1 Ni1 114.2(2)
C7 P1 Ni1 116.9(2)
C13 P1 C7 105.6(3)
C13 P1 Ni1 102.4(2)
C18 P2 Ni1 101.0(2)
C19 P2 C18 104.8(3)
C19 P2 C25 107.3(3)
C19 P2 Ni1 117.3(2)
C25 P2 C18 107.6(3)
C25 P2 Ni1 117.5(2)
C17 Ni1 P1 86.10(18)
C17 Ni1 P2 86.72(18)
C17 Ni1 Cl1 175.28(17)
P1 Ni1 Cl1 94.40(7)
P2 Ni1 P1 171.68(8)
P2 Ni1 Cl1 93.10(7)
C14 C15 H15A 110.0
C14 C15 H15B 110.0
C16 C15 C14 108.7(8)
C16 C15 H15A 110.0
C16 C15 H15B 110.0
H15A C15 H15B 108.3
C14 C15' C16 109.2(16)
C14 C15' H15C 109.8
C14 C15' H15D 109.8
C16 C15' H15C 109.8
C16 C15' H15D 109.8
H15C C15' H15D 108.3
F1 B4 F3 85(2)
F2 B4 F1 104(3)
F2 B4 F3 117(3)
F5 B4 F1 121(3)
F5 B4 F2 117(3)
F5 B4 F3 110(2)
F1A B4 F3A 106(2)
F5A B4 F1A 100(2)
F5A B4 F3A 105.2(19)
F2A B4 F1A 131(3)
F2A B4 F3A 110(3)
F2A B4 F5A 102(3)

loop_
_geom_bond_atom_site_label_1
_geom_bond_atom_site_label_2
_geom_bond_distance
C1 C2 1.360(9)
C1 C6 1.430(10)
C1 P1 1.808(7)
C2 H2 0.9300
C2 C3 1.372(10)
C3 H3 0.9300
C3 C4 1.358(10)
C4 H4 0.9300
C4 C5 1.369(11)
C5 H5 0.9300
C5 C6 1.380(10)
C6 H6 0.9300
C7 C8 1.375(9)
C7 C12 1.371(9)
C7 P1 1.836(6)
C8 H8 0.9300
C8 C9 1.392(9)
C9 H9 0.9300
C9 C10 1.338(11)
C10 H10 0.9300
C10 C11 1.378(12)
C11 H11 0.9300
C11 C12 1.389(11)
C12 H12 0.9300
C13 H13A 0.9700
C13 H13B 0.9700
C13 N1 1.465(8)
C13 P1 1.835(8)
C14 H14A 0.9700
C14 H14B 0.9700
C14 H14C 0.9700
C14 H14D 0.9700
C14 N1 1.477(9)
C14 C15 1.512(10)
C14 C15' 1.505(18)
C16 H16A 0.9700
C16 H16B 0.9700
C16 H16C 0.9700
C16 H16D 0.9700
C16 N2 1.470(9)
C16 C15 1.508(10)
C16 C15' 1.505(18)
C17 N1 1.346(7)
C17 N2 1.348(7)
C17 Ni1 1.905(6)
C18 H18A 0.9700
C18 H18B 0.9700
C18 N2 1.444(8)
C18 P2 1.831(7)
C19 C20 1.387(8)
C19 C24 1.396(9)
C19 P2 1.805(6)
C20 H20 0.9300
C20 C21 1.368(9)
C21 H21 0.9300
C21 C22 1.381(10)
C22 H22 0.9300
C22 C23 1.371(10)
C23 H23 0.9300
C23 C24 1.393(10)
C24 H24 0.9300
C25 C26 1.389(8)
C25 C30 1.374(9)
C25 P2 1.819(6)
C26 H26 0.9300
C26 C27 1.380(9)
C27 H27 0.9300
C27 C28 1.375(11)
C28 H28 0.9300
C28 C29 1.380(10)
C29 H29 0.9300
C29 C30 1.384(9)
C30 H30 0.9300
P1 Ni1 2.1678(19)
P2 Ni1 2.1653(18)
Cl1 Ni1 2.1985(19)
C15 H15A 0.9700
C15 H15B 0.9700
C15' H15C 0.9700
C15' H15D 0.9700
F1 B4 1.37(2)
F2 B4 1.30(2)
F3 B4 1.38(2)
B4 F5 1.21(3)
B4 F1A 1.37(2)
B4 F3A 1.39(2)
B4 F5A 1.29(2)
B4 F2A 1.28(2)

loop_
_geom_torsion_atom_site_label_1
_geom_torsion_atom_site_label_2
_geom_torsion_atom_site_label_3
_geom_torsion_atom_site_label_4
_geom_torsion
C1 C2 C3 C4 -1.3(11)
C2 C1 C6 C5 -0.2(10)
C2 C1 P1 C7 96.7(6)
C2 C1 P1 C13 -149.0(5)
C2 C1 P1 Ni1 -35.5(6)
C2 C3 C4 C5 0.5(12)
C3 C4 C5 C6 0.4(12)
C4 C5 C6 C1 -0.5(11)
C6 C1 C2 C3 1.2(10)
C6 C1 P1 C7 -89.2(6)
C6 C1 P1 C13 25.0(6)
C6 C1 P1 Ni1 138.6(5)
C7 C8 C9 C10 0.3(13)
C8 C7 C12 C11 -0.8(13)
C8 C7 P1 C1 -4.7(7)
C8 C7 P1 C13 -120.9(7)
C8 C7 P1 Ni1 126.1(6)
C8 C9 C10 C11 -1.4(14)
C9 C10 C11 C12 1.4(15)
C10 C11 C12 C7 -0.3(15)
C12 C7 C8 C9 0.8(12)
C12 C7 P1 C1 177.7(6)
C12 C7 P1 C13 61.5(7)
C12 C7 P1 Ni1 -51.5(7)
C19 C20 C21 C22 2.8(12)
C20 C19 C24 C23 1.1(10)
C20 C19 P2 C18 -70.5(5)
C20 C19 P2 C25 175.3(5)
C20 C19 P2 Ni1 40.5(6)
C20 C21 C22 C23 -1.9(12)
C21 C22 C23 C24 0.6(12)
C22 C23 C24 C19 -0.2(12)
C24 C19 C20 C21 -2.4(10)
C24 C19 P2 C18 110.2(6)
C24 C19 P2 C25 -4.0(7)
C24 C19 P2 Ni1 -138.8(5)
C25 C26 C27 C28 0.7(13)
C26 C25 C30 C29 -0.1(11)
C26 C25 P2 C18 -33.7(7)
C26 C25 P2 C19 78.6(6)
C26 C25 P2 Ni1 -146.7(5)
C26 C27 C28 C29 -0.4(13)
C27 C28 C29 C30 -0.1(12)
C28 C29 C30 C25 0.3(11)
C30 C25 C26 C27 -0.4(11)
C30 C25 P2 C18 145.8(6)
C30 C25 P2 C19 -101.9(6)
C30 C25 P2 Ni1 32.8(6)
N1 C13 P1 C1 112.0(5)
N1 C13 P1 C7 -132.0(5)
N1 C13 P1 Ni1 -9.1(5)
N1 C14 C15 C16 50.0(11)
N1 C14 C15' C16 -47(4)
N1 C17 N2 C16 -5.8(9)
N1 C17 N2 C18 -169.2(5)
N2 C16 C15 C14 -51.0(11)
N2 C16 C15' C14 49(4)
N2 C17 N1 C13 177.6(6)
N2 C17 N1 C14 6.7(9)
N2 C18 P2 C19 137.6(4)
N2 C18 P2 C25 -108.5(5)
N2 C18 P2 Ni1 15.3(5)
P1 C1 C2 C3 175.5(6)
P1 C1 C6 C5 -174.4(5)
P1 C7 C8 C9 -176.7(6)
P1 C7 C12 C11 176.8(7)
P1 C13 N1 C14 -179.5(5)
P1 C13 N1 C17 8.4(8)
P2 C18 N2 C16 177.3(5)
P2 C18 N2 C17 -18.0(7)
P2 C19 C20 C21 178.2(6)
P2 C19 C24 C23 -179.6(6)
P2 C25 C26 C27 179.1(6)
P2 C25 C30 C29 -179.6(5)
Ni1 C17 N1 C13 -3.0(8)
Ni1 C17 N1 C14 -174.0(6)
Ni1 C17 N2 C16 174.8(6)
Ni1 C17 N2 C18 11.4(8)
C15 C14 N1 C13 158.0(8)
C15 C14 N1 C17 -30.4(11)
C15 C16 N2 C17 29.6(11)
C15 C16 N2 C18 -166.1(7)
C15' C14 N1 C13 -150.1(19)
C15' C14 N1 C17 22(2)
C15' C16 N2 C17 -23(2)
C15' C16 N2 C18 140.8(19)
